data_7063800
loop_
_publ_author_name
'Podjed, Nina'
'Uranjek, Zarja'
'Cerc Koro\<sec, Romana'
'Hrast Rambaher, Martina'
'Golob, Majda'
'Modec, Barbara'

_publ_section_title
;
 On zinc(ii) coordination chemistry with furosemide: a journey from a
 mononuclear complex to a coordination polymer
;
_journal_issue 22
_journal_name_full 'New Journal of Chemistry'
_journal_page_first 9113
_journal_page_last 9122
_journal_paper_doi 10.1039/D5NJ01438G
_journal_volume 49
_journal_year 2025
_chemical_formula_moiety 'C12 H10 Cl N2 O5 S, H4 N'
_chemical_formula_sum 'C12 H14 Cl N3 O5 S'
_chemical_formula_weight 347.77
_space_group_crystal_system monoclinic
_space_group_IT_number 14
_space_group_name_Hall '-P 2ybc'
_space_group_name_H-M_alt 'P 1 21/c 1'
_atom_sites_solution_hydrogens mixed
_atom_sites_solution_primary dual
_audit_creation_date 2024-08-19
_audit_creation_method
;
Olex2 1.5
(compiled 2023.08.24 svn.re1ec1418 for OlexSys, GUI svn.r6817)
;
_audit_update_record
;
2025-01-30 deposited with the CCDC.	2025-04-28 downloaded from the CCDC.
;
_cell_angle_alpha 90
_cell_angle_beta 91.2793(8)
_cell_angle_gamma 90
_cell_formula_units_Z 4
_cell_length_a 8.18826(7)
_cell_length_b 4.75496(4)
_cell_length_c 36.8598(3)
_cell_measurement_reflns_used 32131
_cell_measurement_temperature 150.00(10)
_cell_measurement_theta_max 74.7440
_cell_measurement_theta_min 4.7590
_cell_volume 1434.77(2)
_computing_cell_refinement 'CrysAlisPro 1.171.43.95a (Rigaku OD, 2023)'
_computing_data_collection 'CrysAlisPro 1.171.43.95a (Rigaku OD, 2023)'
_computing_data_reduction 'CrysAlisPro 1.171.43.95a (Rigaku OD, 2023)'
_computing_molecular_graphics 'Olex2 1.5 (Dolomanov et al., 2009)'
_computing_publication_material 'Olex2 1.5 (Dolomanov et al., 2009)'
_computing_structure_refinement 'SHELXL 2018/3 (Sheldrick, 2015)'
_computing_structure_solution 'SHELXT 2018/2 (Sheldrick, 2018)'
_diffrn_ambient_environment N~2~
_diffrn_ambient_temperature 150.00(10)
_diffrn_detector 'CCD plate'
_diffrn_detector_area_resol_mean 10.4933
_diffrn_detector_type Atlas
_diffrn_measured_fraction_theta_full 1.000
_diffrn_measured_fraction_theta_max 0.996
_diffrn_measurement_details
;
List of Runs (angles in degrees, time in seconds):

  # Type    Start    End  Width  t~exp~   \w     \q     \k     \f   Frames
#--------------------------------------------------------------------------
  1  \w    -91.00  -9.00   1.00    1.00    --  -41.63 130.00-129.00   82
  2  \w   -115.00 -68.00   1.00    1.00    --  -41.63-139.00 -16.00   47
  3  \w     30.00 100.00   1.00    1.00    --   41.63-130.00 158.00   70
  4  \w     37.00 116.00   1.00    4.00    --  108.63-130.00 158.00   79
  5  \w     35.00 123.00   1.00    4.00    --  108.63-139.00 -16.00   88
  6  \w     35.00 123.00   1.00    4.00    --  108.63-139.00 -16.00   88
  7  \w     94.00 178.00   1.00    4.00    --  108.63 130.00-129.00   84
  8  \w     90.00 174.00   1.00    4.00    --  108.63 139.00  44.00   84
  9  \w   -115.00 -13.00   1.00    1.00    --  -41.63 -57.00  60.00  102
 10  \w   -115.00 -13.00   1.00    1.00    --  -41.63 -57.00  30.00  102
 11  \w    -87.00  -6.00   1.00    1.00    --  -41.63 125.00 150.00   81
 12  \w   -115.00 -13.00   1.00    1.00    --  -41.63 -57.00 -90.00  102
 13  \w   -115.00 -13.00   1.00    1.00    --  -41.63 -57.00  60.00  102
 14  \w   -115.00 -13.00   1.00    1.00    --  -41.63 -57.00  30.00  102
 15  \w   -115.00 -13.00   1.00    1.00    --  -41.63 -57.00 -30.00  102
 16  \w   -115.00 -13.00   1.00    1.00    --  -41.63 -57.00 -30.00  102
 17  \w   -115.00 -13.00   1.00    1.00    --  -41.63 -57.00 -90.00  102
 18  \w    -70.00  32.00   1.00    1.00    --  -41.63  57.00  30.00  102
 19  \w   -116.00 -17.00   1.00    1.00    --  -41.63 -37.00-150.00   99
 20  \w   -115.00 -13.00   1.00    1.00    --  -41.63 -57.00 150.00  102
 21  \w     10.00  36.00   1.00    1.00    --   41.63  73.00  -8.74   26
 22  \w      8.00  42.00   1.00    1.00    --   41.63  82.00-127.86   34
 23  \w      7.00  33.00   1.00    1.00    --   41.63  84.00  71.63   26
 24  \w     35.00 106.00   1.00    1.00    --   41.63-139.00 -16.00   71
 25  \w     80.00 178.00   1.00    4.00    --  108.63  61.00-120.00   98
 26  \w     80.00 178.00   1.00    4.00    --  108.63  61.00  30.00   98
 27  \w     83.00 178.00   1.00    4.00    --  108.63  45.00 -60.00   95
 28  \w     26.00 106.00   1.00    4.00    --  108.63 -94.00 -30.00   80
 29  \w     80.00 178.00   1.00    4.00    --  108.63  61.00 -60.00   98
 30  \w     80.00 178.00   1.00    4.00    --  108.63  61.00 -90.00   98
 31  \w     83.00 178.00   1.00    4.00    --  108.63  45.00 -60.00   95
 32  \w     80.00 178.00   1.00    4.00    --  108.63  61.00 -90.00   98
 33  \w     83.00 178.00   1.00    4.00    --  108.63  45.00  90.00   95
 34  \w     80.00 178.00   1.00    4.00    --  108.63  61.00 -30.00   98
 35  \w     37.00 113.00   1.00    4.00    --  108.63-125.00-120.00   76
 36  \w     83.00 178.00   1.00    4.00    --  108.63  45.00 120.00   95
 37  \w     37.00 113.00   1.00    4.00    --  108.63-125.00  60.00   76
 38  \w     83.00 178.00   1.00    4.00    --  108.63  45.00   0.00   95
 39  \w     80.00 178.00   1.00    4.00    --  108.63  61.00  90.00   98
 40  \w     80.00 178.00   1.00    4.00    --  108.63  61.00   0.00   98
 41  \w     80.00 178.00   1.00    4.00    --  108.63  61.00-150.00   98
 42  \w     80.00 178.00   1.00    4.00    --  108.63  61.00-180.00   98
 43  \w     80.00 178.00   1.00    4.00    --  108.63  61.00 120.00   98
 44  \w     36.00 138.00   1.00    4.00    --  108.63 -61.00 120.00  102
 45  \w     80.00 178.00   1.00    4.00    --  108.63  61.00  60.00   98
 46  \w     37.00 113.00   1.00    4.00    --  108.63-125.00  90.00   76
 47  \w     83.00 178.00   1.00    4.00    --  108.63  45.00-180.00   95
 48  \w     80.00 178.00   1.00    4.00    --  108.63  61.00-120.00   98
 49  \w     80.00 178.00   1.00    4.00    --  108.63  61.00 150.00   98
 50  \w   -116.00 -17.00   1.00    1.00    --  -41.63 -37.00 -90.00   99
 51  \w   -116.00 -17.00   1.00    1.00    --  -41.63 -37.00-120.00   99
 52  \w   -115.00 -13.00   1.00    1.00    --  -41.63 -57.00  90.00  102
 53  \w   -116.00 -17.00   1.00    1.00    --  -41.63 -37.00 150.00   99
 54  \w    -47.00 130.00   1.00    1.00    --   41.63   0.00   0.00  177
 55  \w    -47.00 130.00   1.00    1.00    --   41.63   0.00-180.00  177
 56  \w    -47.00 130.00   1.00    1.00    --   41.63   0.00 -30.00  177
 57  \w    -47.00 130.00   1.00    1.00    --   41.63   0.00 -90.00  177
 58  \w    -47.00 130.00   1.00    1.00    --   41.63   0.00-120.00  177
 59  \w    -47.00 130.00   1.00    1.00    --   41.63   0.00 -60.00  177
 60  \w    -47.00 130.00   1.00    1.00    --   41.63   0.00-150.00  177
 61  \w     10.00  36.00   1.00    1.00    --   41.63  72.00 -63.28   26
 62  \w      8.00  42.00   1.00    1.00    --   41.63  80.00 168.24   34
;
_diffrn_measurement_device 'four-circle diffractometer'
_diffrn_measurement_device_type 'SuperNova, Dual, Cu at home/near, Atlas'
_diffrn_measurement_method '\w scans'
_diffrn_orient_matrix_type 'CrysAlisPro convention (1999,Acta A55,543-557)'
_diffrn_orient_matrix_UB_11 0.0359258000
_diffrn_orient_matrix_UB_12 -0.0592884000
_diffrn_orient_matrix_UB_13 0.0404913000
_diffrn_orient_matrix_UB_21 -0.1055766000
_diffrn_orient_matrix_UB_22 0.2545602000
_diffrn_orient_matrix_UB_23 0.0103575000
_diffrn_orient_matrix_UB_31 -0.1515244000
_diffrn_orient_matrix_UB_32 -0.1914934000
_diffrn_orient_matrix_UB_33 0.0012331000
_diffrn_radiation_monochromator mirror
_diffrn_radiation_probe x-ray
_diffrn_radiation_type 'Cu K\a'
_diffrn_radiation_wavelength 1.54184
_diffrn_reflns_av_R_equivalents 0.1338
_diffrn_reflns_av_unetI/netI 0.0353
_diffrn_reflns_Laue_measured_fraction_full 1.000
_diffrn_reflns_Laue_measured_fraction_max 0.996
_diffrn_reflns_limit_h_max 9
_diffrn_reflns_limit_h_min -10
_diffrn_reflns_limit_k_max 5
_diffrn_reflns_limit_k_min -5
_diffrn_reflns_limit_l_max 45
_diffrn_reflns_limit_l_min -46
_diffrn_reflns_number 46249
_diffrn_reflns_point_group_measured_fraction_full 1.000
_diffrn_reflns_point_group_measured_fraction_max 0.996
_diffrn_reflns_theta_full 67.684
_diffrn_reflns_theta_max 74.731
_diffrn_reflns_theta_min 4.800
_diffrn_source 'micro-focus sealed X-ray tube'
_diffrn_source_type 'SuperNova (Cu) X-ray Source'
_exptl_absorpt_coefficient_mu 3.997
_exptl_absorpt_correction_T_max 1.00000
_exptl_absorpt_correction_T_min 0.39070
_exptl_absorpt_correction_type multi-scan
_exptl_absorpt_process_details
;
CrysAlisPro 1.171.43.95a (Rigaku Oxford Diffraction, 2023)
Empirical absorption correction using spherical harmonics,
implemented in SCALE3 ABSPACK scaling algorithm.
;
_exptl_crystal_colour colourless
_exptl_crystal_density_diffrn 1.610
_exptl_crystal_description needle
_exptl_crystal_F_000 720
_exptl_crystal_size_max 0.5
_exptl_crystal_size_mid 0.2
_exptl_crystal_size_min 0.1
_refine_diff_density_max 0.409
_refine_diff_density_min -0.538
_refine_diff_density_rms 0.080
_refine_ls_extinction_method none
_refine_ls_goodness_of_fit_ref 1.100
_refine_ls_hydrogen_treatment mixed
_refine_ls_matrix_type full
_refine_ls_number_parameters 227
_refine_ls_number_reflns 2916
_refine_ls_number_restraints 0
_refine_ls_restrained_S_all 1.100
_refine_ls_R_factor_all 0.0412
_refine_ls_R_factor_gt 0.0407
_refine_ls_shift/su_max 0.002
_refine_ls_shift/su_mean 0.000
_refine_ls_structure_factor_coef Fsqd
_refine_ls_weighting_details 'w=1/[\s^2^(Fo^2^)+(0.0515P)^2^+2.2602P] where P=(Fo^2^+2Fc^2^)/3'
_refine_ls_weighting_scheme calc
_refine_ls_wR_factor_gt 0.1138
_refine_ls_wR_factor_ref 0.1143
_reflns_Friedel_coverage 0.000
_reflns_number_gt 2863
_reflns_number_total 2916
_reflns_threshold_expression 'I > 2\s(I)'
_cod_data_source_file d5nj01438g2.cif
_cod_data_source_block 2
_cod_depositor_comments 'Adding full bibliography for 7063799--7063801.cif.'
_cod_original_cell_volume 1434.78(2)
_cod_database_code 7063800
_shelx_shelxl_version_number 2018/3
_shelx_space_group_comment
;
The symmetry employed for this shelxl refinement is uniquely defined
by the following loop, which should always be used as a source of
symmetry information in preference to the above space-group names.
They are only intended as comments.
;
_shelx_estimated_absorpt_t_max 0.691
_shelx_estimated_absorpt_t_min 0.240
_olex2_refinement_description
;
1. Fixed Uiso
 At 1.2 times of:
  All C(H) groups, All C(H,H) groups
2.a Secondary CH2 refined with riding coordinates:
 C10A(H10A,H10B)
2.b Aromatic/amide H refined with riding coordinates:
 C12(H12), C12A(H12A), C13A(H13A), C14A(H14A), C15(H15)
;
_oxdiff_exptl_absorpt_empirical_details
;
Empirical correction (ABSPACK) includes:
- Absorption correction using spherical harmonics
- Frame scaling
;
_oxdiff_exptl_absorpt_empirical_full_max 3.716
_oxdiff_exptl_absorpt_empirical_full_min 0.435

loop_
_space_group_symop_operation_xyz
'x, y, z'
'-x, y+1/2, -z+1/2'
'-x, -y, -z'
'x, -y-1/2, z-1/2'

loop_
_atom_site_label
_atom_site_type_symbol
_atom_site_fract_x
_atom_site_fract_y
_atom_site_fract_z
_atom_site_U_iso_or_equiv
_atom_site_adp_type
_atom_site_occupancy
_atom_site_site_symmetry_order
_atom_site_calc_flag
_atom_site_refinement_flags_posn
_atom_site_refinement_flags_adp
_atom_site_refinement_flags_occupancy
_atom_site_disorder_assembly
_atom_site_disorder_group
Cl1 Cl 1.06968(7) 1.00512(11) 0.61066(2) 0.01947(16) Uani 1 1 d . . . . .
S1 S 1.12460(6) 0.73008(10) 0.69241(2) 0.01162(15) Uani 1 1 d . . . . .
O1 O 0.59602(18) 0.1504(3) 0.70511(4) 0.0130(3) Uani 1 1 d . . . . .
O11 O 0.48762(19) 0.0492(4) 0.65032(4) 0.0187(3) Uani 1 1 d . . . . .
O12 O 0.4125(2) 0.2057(4) 0.52319(5) 0.0239(4) Uani 1 1 d . . . . .
O13 O 1.14500(19) 1.0306(3) 0.69208(4) 0.0172(4) Uani 1 1 d . . . . .
O14 O 1.09000(19) 0.5989(3) 0.72654(4) 0.0172(3) Uani 1 1 d . . . . .
N1 N 0.5601(3) 0.4056(5) 0.59708(5) 0.0206(4) Uani 1 1 d . . . . .
H1 H 0.488(4) 0.294(7) 0.6065(9) 0.034(9) Uiso 1 1 d . . . . .
N11 N 1.2906(2) 0.6030(4) 0.67736(6) 0.0196(4) Uani 1 1 d . . . . .
H11A H 1.349(4) 0.727(7) 0.6645(8) 0.027(8) Uiso 1 1 d . . . . .
H11B H 1.293(4) 0.439(8) 0.6722(9) 0.032(9) Uiso 1 1 d . . . . .
C10 C 0.5908(2) 0.1711(4) 0.67046(6) 0.0106(4) Uani 1 1 d . . . . .
C10A C 0.5075(3) 0.5641(6) 0.56537(7) 0.0288(6) Uani 1 1 d . . . . .
H10A H 0.600445 0.586018 0.548880 0.035 Uiso 1 1 calc R U . . .
H10B H 0.472375 0.754135 0.572918 0.035 Uiso 1 1 calc R U . . .
C11 C 0.7127(2) 0.3647(4) 0.65395(6) 0.0113(4) Uani 1 1 d . . . . .
C11A C 0.3706(3) 0.4222(5) 0.54573(6) 0.0204(5) Uani 1 1 d . . . . .
C12 C 0.8498(2) 0.4429(4) 0.67442(5) 0.0112(4) Uani 1 1 d . . . . .
H12 H 0.867629 0.357577 0.697471 0.013 Uiso 1 1 calc R U . . .
C12A C 0.2079(3) 0.4623(5) 0.54431(7) 0.0260(5) Uani 1 1 d . . . . .
H12A H 0.147762 0.597307 0.557515 0.031 Uiso 1 1 calc R U . . .
C13 C 0.9619(2) 0.6402(4) 0.66269(5) 0.0104(4) Uani 1 1 d . . . . .
C13A C 0.1437(3) 0.2611(5) 0.51897(7) 0.0246(5) Uani 1 1 d . . . . .
H13A H 0.032296 0.237398 0.511851 0.029 Uiso 1 1 calc R U . . .
C14 C 0.9356(3) 0.7604(4) 0.62833(6) 0.0135(4) Uani 1 1 d . . . . .
C14A C 0.2702(3) 0.1131(6) 0.50725(7) 0.0237(5) Uani 1 1 d . . . . .
H14A H 0.262496 -0.036181 0.490175 0.028 Uiso 1 1 calc R U . . .
C15 C 0.8026(3) 0.6855(5) 0.60697(6) 0.0153(4) Uani 1 1 d . . . . .
H15 H 0.787055 0.771022 0.583860 0.018 Uiso 1 1 calc R U . . .
C16 C 0.6888(3) 0.4836(5) 0.61878(6) 0.0136(4) Uani 1 1 d . . . . .
N2 N 0.6701(3) -0.3346(4) 0.74422(5) 0.0153(4) Uani 1 1 d . . . . .
H2A H 0.649(4) -0.189(7) 0.7303(8) 0.023(7) Uiso 1 1 d . . . . .
H2B H 0.773(4) -0.326(7) 0.7542(9) 0.035(9) Uiso 1 1 d . . . . .
H2C H 0.660(4) -0.502(6) 0.7309(8) 0.021(7) Uiso 1 1 d . . . . .
H2D H 0.607(4) -0.342(8) 0.7629(10) 0.039(9) Uiso 1 1 d . . . . .

loop_
_atom_site_aniso_label
_atom_site_aniso_U_11
_atom_site_aniso_U_22
_atom_site_aniso_U_33
_atom_site_aniso_U_23
_atom_site_aniso_U_13
_atom_site_aniso_U_12
Cl1 0.0239(3) 0.0180(3) 0.0168(3) 0.00195(19) 0.0072(2) -0.0101(2)
S1 0.0115(3) 0.0093(3) 0.0141(3) -0.00124(18) 0.00092(19) -0.00065(17)
O1 0.0157(7) 0.0138(7) 0.0098(7) 0.0026(6) 0.0050(5) -0.0006(6)
O11 0.0190(8) 0.0205(8) 0.0167(8) 0.0021(6) 0.0003(6) -0.0096(6)
O12 0.0215(9) 0.0282(9) 0.0219(9) -0.0014(7) -0.0012(7) -0.0014(7)
O13 0.0202(8) 0.0104(8) 0.0208(8) -0.0031(6) -0.0029(6) 0.0006(6)
O14 0.0204(8) 0.0166(8) 0.0144(8) -0.0007(6) -0.0007(6) -0.0017(6)
N1 0.0225(10) 0.0248(11) 0.0142(9) 0.0081(8) -0.0042(8) -0.0110(9)
N11 0.0139(9) 0.0107(9) 0.0345(11) -0.0010(8) 0.0070(8) -0.0009(7)
C10 0.0110(9) 0.0087(9) 0.0123(10) 0.0007(7) 0.0045(7) 0.0018(7)
C10A 0.0373(15) 0.0269(13) 0.0215(12) 0.0116(11) -0.0131(11) -0.0131(12)
C11 0.0122(10) 0.0095(10) 0.0123(10) 0.0000(8) 0.0046(8) -0.0004(7)
C11A 0.0286(12) 0.0181(11) 0.0143(10) 0.0061(9) -0.0036(9) -0.0046(9)
C12 0.0136(9) 0.0097(9) 0.0103(9) -0.0003(7) 0.0040(7) 0.0028(8)
C12A 0.0296(13) 0.0212(12) 0.0272(13) -0.0023(10) -0.0002(10) 0.0001(10)
C13 0.0094(9) 0.0118(10) 0.0102(9) -0.0022(7) 0.0023(7) 0.0004(7)
C13A 0.0209(12) 0.0247(13) 0.0277(13) 0.0030(10) -0.0057(10) -0.0029(9)
C14 0.0165(10) 0.0106(10) 0.0137(10) -0.0008(8) 0.0078(8) -0.0031(8)
C14A 0.0277(13) 0.0247(13) 0.0185(11) 0.0016(9) -0.0039(9) -0.0072(10)
C15 0.0208(11) 0.0159(10) 0.0094(9) 0.0033(8) 0.0009(8) -0.0041(9)
C16 0.0140(10) 0.0148(10) 0.0119(10) 0.0001(8) 0.0015(8) -0.0025(8)
N2 0.0213(10) 0.0128(9) 0.0119(9) 0.0008(8) 0.0001(8) 0.0014(8)

loop_
_atom_type_symbol
_atom_type_description
_atom_type_scat_dispersion_real
_atom_type_scat_dispersion_imag
_atom_type_scat_source
C C 0.0181 0.0091 'International Tables Vol C Tables 4.2.6.8 and 6.1.1.4'
H H 0.0000 0.0000 'International Tables Vol C Tables 4.2.6.8 and 6.1.1.4'
Cl Cl 0.3639 0.7018 'International Tables Vol C Tables 4.2.6.8 and 6.1.1.4'
N N 0.0311 0.0180 'International Tables Vol C Tables 4.2.6.8 and 6.1.1.4'
O O 0.0492 0.0322 'International Tables Vol C Tables 4.2.6.8 and 6.1.1.4'
S S 0.3331 0.5567 'International Tables Vol C Tables 4.2.6.8 and 6.1.1.4'

loop_
_geom_angle_atom_site_label_1
_geom_angle_atom_site_label_2
_geom_angle_atom_site_label_3
_geom_angle
_geom_angle_site_symmetry_1
_geom_angle_site_symmetry_3
_geom_angle_publ_flag
O13 S1 N11 105.83(11) . . ?
O13 S1 C13 108.83(10) . . ?
O14 S1 O13 117.60(10) . . ?
O14 S1 N11 108.98(11) . . ?
O14 S1 C13 106.15(10) . . ?
N11 S1 C13 109.30(11) . . ?
C14A O12 C11A 106.24(19) . . ?
C10A N1 H1 117(2) . . ?
C16 N1 H1 117(2) . . ?
C16 N1 C10A 123.0(2) . . ?
S1 N11 H11A 114(2) . . ?
S1 N11 H11B 118(2) . . ?
H11A N11 H11B 120(3) . . ?
O1 C10 C11 116.41(18) . . ?
O11 C10 O1 124.20(19) . . ?
O11 C10 C11 119.34(18) . . ?
N1 C10A H10A 109.3 . . ?
N1 C10A H10B 109.3 . . ?
N1 C10A C11A 111.4(2) . . ?
H10A C10A H10B 108.0 . . ?
C11A C10A H10A 109.3 . . ?
C11A C10A H10B 109.3 . . ?
C12 C11 C10 118.81(18) . . ?
C12 C11 C16 118.76(19) . . ?
C16 C11 C10 122.33(19) . . ?
O12 C11A C10A 116.1(2) . . ?
C12A C11A O12 110.1(2) . . ?
C12A C11A C10A 133.7(3) . . ?
C11 C12 H12 118.5 . . ?
C13 C12 C11 122.93(19) . . ?
C13 C12 H12 118.5 . . ?
C11A C12A H12A 126.9 . . ?
C11A C12A C13A 106.3(2) . . ?
C13A C12A H12A 126.9 . . ?
C12 C13 S1 117.86(16) . . ?
C12 C13 C14 117.91(19) . . ?
C14 C13 S1 124.21(16) . . ?
C12A C13A H13A 126.6 . . ?
C14A C13A C12A 106.7(2) . . ?
C14A C13A H13A 126.6 . . ?
C13 C14 Cl1 121.80(17) . . ?
C15 C14 Cl1 117.22(17) . . ?
C15 C14 C13 121.0(2) . . ?
O12 C14A H14A 124.7 . . ?
C13A C14A O12 110.6(2) . . ?
C13A C14A H14A 124.7 . . ?
C14 C15 H15 119.4 . . ?
C14 C15 C16 121.2(2) . . ?
C16 C15 H15 119.4 . . ?
N1 C16 C11 121.1(2) . . ?
N1 C16 C15 120.8(2) . . ?
C15 C16 C11 118.16(19) . . ?
H2A N2 H2B 112(3) . . ?
H2A N2 H2C 110(2) . . ?
H2A N2 H2D 112(3) . . ?
H2B N2 H2C 108(3) . . ?
H2B N2 H2D 104(3) . . ?
H2C N2 H2D 110(3) . . ?

loop_
_geom_bond_atom_site_label_1
_geom_bond_atom_site_label_2
_geom_bond_distance
_geom_bond_site_symmetry_2
_geom_bond_publ_flag
Cl1 C14 1.736(2) . ?
S1 O13 1.4389(16) . ?
S1 O14 1.4381(16) . ?
S1 N11 1.598(2) . ?
S1 C13 1.759(2) . ?
O1 C10 1.281(2) . ?
O11 C10 1.254(3) . ?
O12 C11A 1.371(3) . ?
O12 C14A 1.366(3) . ?
N1 H1 0.87(4) . ?
N1 C10A 1.448(3) . ?
N1 C16 1.360(3) . ?
N11 H11A 0.90(3) . ?
N11 H11B 0.80(4) . ?
C10 C11 1.497(3) . ?
C10A H10A 0.9900 . ?
C10A H10B 0.9900 . ?
C10A C11A 1.483(3) . ?
C11 C12 1.389(3) . ?
C11 C16 1.424(3) . ?
C11A C12A 1.346(4) . ?
C12 H12 0.9500 . ?
C12 C13 1.388(3) . ?
C12A H12A 0.9500 . ?
C12A C13A 1.429(4) . ?
C13 C14 1.402(3) . ?
C13A H13A 0.9500 . ?
C13A C14A 1.332(4) . ?
C14 C15 1.377(3) . ?
C14A H14A 0.9500 . ?
C15 H15 0.9500 . ?
C15 C16 1.413(3) . ?
N2 H2A 0.88(3) . ?
N2 H2B 0.92(4) . ?
N2 H2C 0.94(3) . ?
N2 H2D 0.87(4) . ?

loop_
_geom_hbond_atom_site_label_D
_geom_hbond_atom_site_label_H
_geom_hbond_atom_site_label_A
_geom_hbond_distance_DH
_geom_hbond_distance_HA
_geom_hbond_distance_DA
_geom_hbond_angle_DHA
_geom_hbond_site_symmetry_A
_geom_hbond_publ_flag
N1 H1 O11 0.87(4) 1.99(3) 2.670(3) 134(3) . yes
N11 H11A O11 0.90(3) 1.98(3) 2.858(3) 163(3) 1_665 yes
N11 H11B O13 0.80(4) 2.41(4) 3.025(3) 134(3) 1_545 yes
N2 H2A O1 0.88(3) 1.90(3) 2.779(2) 173(3) . yes
N2 H2B O13 0.92(4) 2.18(3) 2.839(3) 128(3) 2_736 yes
N2 H2B O14 0.92(4) 2.41(3) 3.029(3) 125(3) 2_746 yes
N2 H2C O1 0.94(3) 1.97(3) 2.899(3) 169(3) 1_545 yes
N2 H2D O1 0.87(4) 2.06(4) 2.902(3) 163(3) 2_646 yes

loop_
_geom_torsion_atom_site_label_1
_geom_torsion_atom_site_label_2
_geom_torsion_atom_site_label_3
_geom_torsion_atom_site_label_4
_geom_torsion
_geom_torsion_site_symmetry_1
_geom_torsion_site_symmetry_2
_geom_torsion_site_symmetry_3
_geom_torsion_site_symmetry_4
_geom_torsion_publ_flag
Cl1 C14 C15 C16 178.69(17) . . . . ?
S1 C13 C14 Cl1 2.8(3) . . . . ?
S1 C13 C14 C15 -178.04(17) . . . . ?
O1 C10 C11 C12 18.5(3) . . . . ?
O1 C10 C11 C16 -157.95(19) . . . . ?
O11 C10 C11 C12 -164.09(19) . . . . ?
O11 C10 C11 C16 19.5(3) . . . . ?
O12 C11A C12A C13A -0.8(3) . . . . ?
O13 S1 C13 C12 -135.88(16) . . . . ?
O13 S1 C13 C14 42.3(2) . . . . ?
O14 S1 C13 C12 -8.42(19) . . . . ?
O14 S1 C13 C14 169.80(18) . . . . ?
N1 C10A C11A O12 -80.6(3) . . . . ?
N1 C10A C11A C12A 101.1(3) . . . . ?
N11 S1 C13 C12 108.98(17) . . . . ?
N11 S1 C13 C14 -72.8(2) . . . . ?
C10 C11 C12 C13 -174.13(18) . . . . ?
C10 C11 C16 N1 -6.2(3) . . . . ?
C10 C11 C16 C15 173.81(19) . . . . ?
C10A N1 C16 C11 164.7(2) . . . . ?
C10A N1 C16 C15 -15.3(4) . . . . ?
C10A C11A C12A C13A 177.6(3) . . . . ?
C11 C12 C13 S1 177.15(16) . . . . ?
C11 C12 C13 C14 -1.2(3) . . . . ?
C11A O12 C14A C13A -0.2(3) . . . . ?
C11A C12A C13A C14A 0.6(3) . . . . ?
C12 C11 C16 N1 177.4(2) . . . . ?
C12 C11 C16 C15 -2.6(3) . . . . ?
C12 C13 C14 Cl1 -178.98(15) . . . . ?
C12 C13 C14 C15 0.2(3) . . . . ?
C12A C13A C14A O12 -0.3(3) . . . . ?
C13 C14 C15 C16 -0.5(3) . . . . ?
C14 C15 C16 N1 -178.3(2) . . . . ?
C14 C15 C16 C11 1.7(3) . . . . ?
C14A O12 C11A C10A -178.1(2) . . . . ?
C14A O12 C11A C12A 0.6(3) . . . . ?
C16 N1 C10A C11A 176.8(2) . . . . ?
C16 C11 C12 C13 2.4(3) . . . . ?
